data_7103911
loop_
_publ_author_name
'Terada, Masako'
'Higashihara, Gou'
'Inagaki, Akiko'
'Akita, Munetaka'

_publ_section_title
;
 \m4-Dicarbyne complex with a dimetallacyclobutatriene core:
  A new binding mode of C2 species
;
_journal_coden_ASTM CHCOFS
_journal_issue 24
_journal_name_full
;
 Chemical Communications (Cambridge, United Kingdom)
;
_journal_page_first 2984
_journal_page_last 2985
_journal_paper_doi 10.1039/b310484b
_journal_year 2003
_chemical_formula_moiety 'C43 H42 Cl2 Fe2 O6 Ru2 '
_chemical_formula_sum 'C43 H42 Cl2 Fe2 O6 Ru2'
_chemical_formula_weight 1039.54
_space_group_IT_number 14
_symmetry_cell_setting monoclinic
_symmetry_Int_Tables_number 14
_symmetry_space_group_name_Hall '-P 2yn'
_symmetry_space_group_name_H-M 'P 1 21/n 1'
_audit_creation_date 'Fri Oct  4 15:24:51 2002'
_audit_creation_method 'by teXsan'
_cell_angle_alpha 90
_cell_angle_beta 97.340(2)
_cell_angle_gamma 90
_cell_formula_units_Z 4
_cell_length_a 10.7259(3)
_cell_length_b 19.3299(7)
_cell_length_c 20.3635(6)
_cell_measurement_reflns_used 35629
_cell_measurement_temperature 213.2
_cell_measurement_theta_max 27.5
_cell_measurement_theta_min 1.5
_cell_volume 4187.4(2)
_computing_cell_refinement PROCESS-AUTO
_computing_data_collection PROCESS-AUTO
_computing_data_reduction 'teXsan Ver. 1.11'
_computing_publication_material 'teXsan Ver. 1.11'
_computing_structure_refinement SHELXL97
_computing_structure_solution SHELXS86
_diffrn_ambient_temperature 213(2)
_diffrn_detector_area_resol_mean 5.00
_diffrn_measurement_device_type 'Rigaku RAXIS-IV Imaging Plate'
_diffrn_measurement_method \w
_diffrn_radiation_type 'Mo K\a'
_diffrn_radiation_wavelength 0.7107
_diffrn_reflns_av_R_equivalents 0.000
_diffrn_reflns_limit_h_max 13
_diffrn_reflns_limit_h_min 0
_diffrn_reflns_limit_k_max 24
_diffrn_reflns_limit_k_min 0
_diffrn_reflns_limit_l_max 26
_diffrn_reflns_limit_l_min -26
_diffrn_reflns_number 32325
_diffrn_reflns_theta_max 27.48
_exptl_absorpt_coefficient_mu 1.560
_exptl_absorpt_correction_T_max 0.856
_exptl_absorpt_correction_T_min 0.804
_exptl_absorpt_correction_type multi-scan
_exptl_absorpt_process_details '(Higashi, 1995)'
_exptl_crystal_colour unknown
_exptl_crystal_density_diffrn 1.649
_exptl_crystal_density_method 'not measured'
_exptl_crystal_description unknown
_exptl_crystal_size_max 0.100
_exptl_crystal_size_mid 0.100
_exptl_crystal_size_min 0.100
_refine_diff_density_max 1.14
_refine_diff_density_min -1.61
_refine_ls_extinction_coef 0.0000
_refine_ls_extinction_expression Fc^*^=kFc[1+0.001xFc^2^\l^3^/sin(2\q)]^-1/4^
_refine_ls_extinction_method SHELXL
_refine_ls_goodness_of_fit_ref 0.968
_refine_ls_hydrogen_treatment noref
_refine_ls_number_parameters 496
_refine_ls_number_reflns 7540
_refine_ls_R_factor_gt 0.0417
_refine_ls_shift/su_max -0.0010
_refine_ls_structure_factor_coef Fsqd
_refine_ls_weighting_details 'w = 1/[\s^2^(Fo^2^) + (0.1000P)^2^+0.0000P] where P=(Fo^2^+2Fc^2^)/3'
_refine_ls_weighting_scheme calc
_refine_ls_wR_factor_ref 0.1307
_reflns_number_gt 7540
_reflns_number_total 8774
_reflns_threshold_expression >2.0sigma(I)
_cod_data_source_file b310484b.txt
_cod_data_source_block compound_2
_cod_original_formula_sum 'C43 H42 Cl2 Fe2 O6 Ru2 '
_cod_database_code 7103911

loop_
_symmetry_equiv_pos_as_xyz
x,y,z
1/2-x,1/2+y,1/2-z
-x,-y,-z
1/2+x,1/2-y,1/2+z

loop_
_atom_site_label
_atom_site_type_symbol
_atom_site_fract_x
_atom_site_fract_y
_atom_site_fract_z
_atom_site_U_iso_or_equiv
_atom_site_adp_type
_atom_site_occupancy
_atom_site_calc_flag
_atom_site_refinement_flags
_atom_site_disorder_assembly
_atom_site_disorder_group
Ru(1) Ru 0.84905(2) 0.29396(1) 0.15148(1) 0.02398(9) Uani 1.00 d . . .
Ru(2) Ru 1.06430(2) 0.28838(1) 0.22654(1) 0.02294(9) Uani 1.00 d . . .
Fe(1) Fe 0.88473(4) 0.20841(2) 0.05361(2) 0.0229(1) Uani 1.00 d . . .
Fe(2) Fe 1.19748(4) 0.38139(2) 0.16800(2) 0.0237(1) Uani 1.00 d . . .
Cl(1) Cl 0.3094(2) 0.07265(9) 0.08855(8) 0.1139(7) Uani 1.00 d . . .
Cl(2) Cl 0.3890(3) 0.0888(1) 0.22609(8) 0.1244(8) Uani 1.00 d . . .
O(01) O 0.9994(3) 0.0922(2) 0.1296(2) 0.0625(9) Uani 1.00 d . . .
O(02) O 0.6671(2) 0.1759(2) 0.1246(1) 0.0418(6) Uani 1.00 d . . .
O(03) O 0.6310(3) 0.3932(2) 0.1173(2) 0.0663(9) Uani 1.00 d . . .
O(04) O 1.0079(3) 0.4864(2) 0.1313(2) 0.0656(9) Uani 1.00 d . . .
O(05) O 1.1697(3) 0.4088(1) 0.3086(1) 0.0426(6) Uani 1.00 d . . .
O(06) O 1.2338(3) 0.1972(2) 0.3204(2) 0.0540(8) Uani 1.00 d . . .
C(1) C 0.9963(3) 0.2719(2) 0.1013(2) 0.0253(6) Uani 1.00 d . . .
C(01) C 0.9542(3) 0.1383(2) 0.1002(2) 0.0339(7) Uani 1.00 d . . .
C(2) C 1.0828(3) 0.3132(2) 0.1312(2) 0.0242(6) Uani 1.00 d . . .
C(02) C 0.7528(3) 0.2104(2) 0.1149(2) 0.0291(7) Uani 1.00 d . . .
C(03) C 0.7099(3) 0.3530(2) 0.1306(2) 0.0399(8) Uani 1.00 d . . .
C(04) C 1.0821(3) 0.4453(2) 0.1481(2) 0.0370(8) Uani 1.00 d . . .
C(05) C 1.1527(3) 0.3751(2) 0.2606(2) 0.0306(7) Uani 1.00 d . . .
C(06) C 1.1695(3) 0.2336(2) 0.2870(2) 0.0328(7) Uani 1.00 d . . .
C(11) C 0.8747(3) 0.3221(2) 0.2487(2) 0.0278(6) Uani 1.00 d . . .
C(12) C 0.9004(3) 0.2539(2) 0.2549(2) 0.0276(6) Uani 1.00 d . . .
C(20) C 0.7554(4) 0.1712(2) -0.0266(2) 0.0361(8) Uani 1.00 d . . .
C(21) C 0.8798(4) 0.1507(2) -0.0340(2) 0.0341(7) Uani 1.00 d . . .
C(22) C 0.9548(4) 0.2115(2) -0.0381(2) 0.0311(7) Uani 1.00 d . . .
C(23) C 0.8740(3) 0.2702(2) -0.0328(2) 0.0305(7) Uani 1.00 d . . .
C(24) C 0.7522(3) 0.2453(2) -0.0263(2) 0.0342(7) Uani 1.00 d . . .
C(25) C 0.6448(4) 0.1242(3) -0.0260(2) 0.056(1) Uani 1.00 d . . .
C(26) C 0.9240(5) 0.0779(2) -0.0418(2) 0.058(1) Uani 1.00 d . . .
C(27) C 1.0890(4) 0.2126(2) -0.0495(2) 0.048(1) Uani 1.00 d . . .
C(28) C 0.9125(4) 0.3440(2) -0.0367(2) 0.0449(9) Uani 1.00 d . . .
C(29) C 0.6370(4) 0.2886(3) -0.0254(2) 0.055(1) Uani 1.00 d . . .
C(30) C 1.3889(3) 0.3613(2) 0.2078(2) 0.0415(9) Uani 1.00 d . . .
C(31) C 1.3611(3) 0.3287(2) 0.1452(2) 0.045(1) Uani 1.00 d . . .
C(32) C 1.3244(3) 0.3814(2) 0.0979(2) 0.0447(10) Uani 1.00 d . . .
C(33) C 1.3304(3) 0.4456(2) 0.1317(2) 0.0400(8) Uani 1.00 d . . .
C(34) C 1.3686(3) 0.4330(2) 0.1998(2) 0.0379(8) Uani 1.00 d . . .
C(35) C 1.4423(4) 0.3267(4) 0.2705(3) 0.082(2) Uani 1.00 d . . .
C(36) C 1.3711(5) 0.2534(3) 0.1294(4) 0.096(2) Uani 1.00 d . . .
C(37) C 1.2993(6) 0.3732(4) 0.0242(3) 0.094(2) Uani 1.00 d . . .
C(38) C 1.3090(5) 0.5159(3) 0.1005(3) 0.080(2) Uani 1.00 d . . .
C(39) C 1.3985(5) 0.4852(3) 0.2536(3) 0.074(2) Uani 1.00 d . . .
C(41) C 0.4321(5) 0.0609(3) 0.1512(4) 0.086(2) Uani 1.00 d . . .
C(111) C 0.8375(3) 0.3771(2) 0.2921(2) 0.0316(7) Uani 1.00 d . . .
C(112) C 0.8014(4) 0.4422(2) 0.2682(2) 0.0462(9) Uani 1.00 d . . .
C(113) C 0.7671(5) 0.4939(2) 0.3095(2) 0.055(1) Uani 1.00 d . . .
C(114) C 0.7716(4) 0.4809(3) 0.3762(2) 0.056(1) Uani 1.00 d . . .
C(115) C 0.8098(4) 0.4174(3) 0.4009(2) 0.054(1) Uani 1.00 d . . .
C(116) C 0.8415(4) 0.3649(2) 0.3600(2) 0.0415(8) Uani 1.00 d . . .
C(121) C 0.8489(3) 0.1949(2) 0.2886(2) 0.0301(7) Uani 1.00 d . . .
C(122) C 0.7246(4) 0.1976(2) 0.3019(2) 0.048(1) Uani 1.00 d . . .
C(123) C 0.6734(4) 0.1426(3) 0.3344(3) 0.059(1) Uani 1.00 d . . .
C(124) C 0.7450(5) 0.0853(3) 0.3529(2) 0.054(1) Uani 1.00 d . . .
C(125) C 0.8661(5) 0.0818(3) 0.3392(3) 0.062(1) Uani 1.00 d . . .
C(126) C 0.9176(4) 0.1365(2) 0.3065(2) 0.0470(10) Uani 1.00 d . . .
H(1) H 0.5873 0.1439 0.0014 0.0563 Uiso 1.00 calc . . .
H(2) H 0.6725 0.0799 -0.0088 0.0563 Uiso 1.00 calc . . .
H(3) H 0.6030 0.1189 -0.0703 0.0563 Uiso 1.00 calc . . .
H(4) H 0.8735 0.0468 -0.0195 0.0581 Uiso 1.00 calc . . .
H(5) H 1.0104 0.0739 -0.0227 0.0581 Uiso 1.00 calc . . .
H(6) H 0.9165 0.0663 -0.0879 0.0581 Uiso 1.00 calc . . .
H(7) H 1.1353 0.1791 -0.0214 0.0477 Uiso 1.00 calc . . .
H(8) H 1.1234 0.2578 -0.0396 0.0477 Uiso 1.00 calc . . .
H(9) H 1.0950 0.2017 -0.0950 0.0477 Uiso 1.00 calc . . .
H(10) H 0.9964 0.3498 -0.0145 0.0448 Uiso 1.00 calc . . .
H(11) H 0.8559 0.3727 -0.0157 0.0448 Uiso 1.00 calc . . .
H(12) H 0.9098 0.3575 -0.0822 0.0448 Uiso 1.00 calc . . .
H(13) H 0.6601 0.3331 -0.0067 0.0553 Uiso 1.00 calc . . .
H(14) H 0.5804 0.2662 0.0006 0.0553 Uiso 1.00 calc . . .
H(15) H 0.5963 0.2946 -0.0700 0.0553 Uiso 1.00 calc . . .
H(16) H 1.4034 0.3451 0.3067 0.0821 Uiso 1.00 calc . . .
H(17) H 1.5314 0.3351 0.2783 0.0821 Uiso 1.00 calc . . .
H(18) H 1.4271 0.2779 0.2670 0.0821 Uiso 1.00 calc . . .
H(19) H 1.2965 0.2385 0.1026 0.0966 Uiso 1.00 calc . . .
H(20) H 1.3815 0.2273 0.1703 0.0966 Uiso 1.00 calc . . .
H(21) H 1.4428 0.2459 0.1067 0.0966 Uiso 1.00 calc . . .
H(22) H 1.2320 0.4033 0.0069 0.0936 Uiso 1.00 calc . . .
H(23) H 1.2766 0.3261 0.0136 0.0936 Uiso 1.00 calc . . .
H(24) H 1.3738 0.3849 0.0049 0.0936 Uiso 1.00 calc . . .
H(25) H 1.3864 0.5331 0.0879 0.0795 Uiso 1.00 calc . . .
H(26) H 1.2791 0.5471 0.1318 0.0795 Uiso 1.00 calc . . .
H(27) H 1.2474 0.5125 0.0620 0.0795 Uiso 1.00 calc . . .
H(28) H 1.4879 0.4876 0.2655 0.0737 Uiso 1.00 calc . . .
H(29) H 1.3594 0.4720 0.2914 0.0737 Uiso 1.00 calc . . .
H(30) H 1.3675 0.5297 0.2381 0.0737 Uiso 1.00 calc . . .
H(31) H 0.8006 0.4515 0.2212 0.0554 Uiso 1.00 calc . . .
H(32) H 0.7417 0.5393 0.2915 0.0661 Uiso 1.00 calc . . .
H(33) H 0.7493 0.5153 0.4060 0.0650 Uiso 1.00 calc . . .
H(34) H 0.8145 0.4090 0.4477 0.0636 Uiso 1.00 calc . . .
H(35) H 0.8663 0.3201 0.3777 0.0511 Uiso 1.00 calc . . .
H(36) H 0.6732 0.2378 0.2879 0.0587 Uiso 1.00 calc . . .
H(37) H 0.5881 0.1453 0.3442 0.0715 Uiso 1.00 calc . . .
H(38) H 0.7098 0.0481 0.3762 0.0643 Uiso 1.00 calc . . .
H(39) H 0.9153 0.0407 0.3502 0.0719 Uiso 1.00 calc . . .
H(40) H 1.0031 0.1333 0.2975 0.0554 Uiso 1.00 calc . . .
H(41) H 0.4556 0.0125 0.1564 0.0913 Uiso 1.00 calc . . .
H(42) H 0.5062 0.0857 0.1434 0.0913 Uiso 1.00 calc . . .

loop_
_atom_site_aniso_label
_atom_site_aniso_U_11
_atom_site_aniso_U_22
_atom_site_aniso_U_33
_atom_site_aniso_U_12
_atom_site_aniso_U_13
_atom_site_aniso_U_23
Ru(1) 0.0207(1) 0.0263(2) 0.0249(2) 0.00190(9) 0.0031(1) -0.00172(8)
Ru(2) 0.0203(1) 0.0261(2) 0.0227(2) 0.00074(8) 0.0035(1) -0.00006(8)
Fe(1) 0.0223(2) 0.0240(2) 0.0216(2) 0.0008(2) 0.0005(2) 0.0002(1)
Fe(2) 0.0204(2) 0.0234(2) 0.0269(2) 0.0002(2) 0.0013(2) 0.0004(2)
Cl(1) 0.192(2) 0.072(1) 0.0678(9) -0.018(1) -0.022(1) -0.0075(8)
Cl(2) 0.203(2) 0.104(1) 0.0601(8) -0.060(2) -0.007(1) 0.0061(9)
O(01) 0.072(2) 0.045(2) 0.068(2) 0.019(2) -0.002(2) 0.025(2)
O(02) 0.035(1) 0.045(2) 0.047(1) -0.014(1) 0.012(1) -0.007(1)
O(03) 0.043(2) 0.053(2) 0.099(3) 0.025(2) -0.008(2) -0.008(2)
O(04) 0.059(2) 0.052(2) 0.085(2) 0.030(2) 0.006(2) 0.016(2)
O(05) 0.050(2) 0.044(2) 0.035(1) -0.008(1) 0.008(1) -0.013(1)
O(06) 0.054(2) 0.055(2) 0.049(2) 0.007(1) -0.010(1) 0.018(1)
C(1) 0.026(1) 0.029(2) 0.023(1) 0.004(1) 0.006(1) 0.002(1)
C(01) 0.033(2) 0.036(2) 0.032(2) -0.001(1) 0.004(1) 0.001(1)
C(2) 0.022(1) 0.028(2) 0.024(1) 0.004(1) 0.007(1) 0.002(1)
C(02) 0.025(2) 0.030(2) 0.032(2) 0.001(1) 0.001(1) 0.001(1)
C(03) 0.029(2) 0.040(2) 0.050(2) 0.001(2) 0.002(2) -0.009(2)
C(04) 0.037(2) 0.034(2) 0.041(2) 0.002(1) 0.006(2) -0.001(1)
C(05) 0.025(2) 0.033(2) 0.033(2) 0.000(1) 0.001(1) -0.002(1)
C(06) 0.030(2) 0.037(2) 0.031(2) -0.005(1) 0.005(1) 0.002(1)
C(11) 0.024(1) 0.034(2) 0.025(1) 0.000(1) 0.005(1) -0.005(1)
C(12) 0.022(1) 0.034(2) 0.028(1) -0.002(1) 0.008(1) -0.003(1)
C(20) 0.038(2) 0.041(2) 0.026(2) -0.010(2) -0.007(1) 0.002(1)
C(21) 0.047(2) 0.031(2) 0.024(1) -0.001(1) -0.002(1) -0.004(1)
C(22) 0.035(2) 0.038(2) 0.021(2) 0.000(1) 0.006(1) 0.000(1)
C(23) 0.038(2) 0.032(2) 0.021(1) 0.001(1) -0.001(1) 0.004(1)
C(24) 0.034(2) 0.044(2) 0.023(1) 0.003(1) -0.005(1) 0.004(1)
C(25) 0.052(2) 0.072(3) 0.042(2) -0.030(2) -0.005(2) -0.003(2)
C(26) 0.092(4) 0.037(2) 0.044(2) 0.006(2) 0.007(2) -0.009(2)
C(27) 0.038(2) 0.065(3) 0.043(2) 0.004(2) 0.017(2) -0.002(2)
C(28) 0.064(3) 0.033(2) 0.037(2) -0.001(2) 0.001(2) 0.008(1)
C(29) 0.041(2) 0.081(4) 0.041(2) 0.023(2) -0.004(2) 0.010(2)
C(30) 0.019(1) 0.056(2) 0.048(2) 0.002(2) 0.000(1) 0.019(2)
C(31) 0.025(2) 0.035(2) 0.082(3) 0.001(1) 0.027(2) -0.007(2)
C(32) 0.026(2) 0.074(3) 0.035(2) -0.019(2) 0.009(2) -0.006(2)
C(33) 0.023(2) 0.044(2) 0.053(2) -0.005(1) 0.006(2) 0.018(2)
C(34) 0.022(1) 0.043(2) 0.047(2) -0.007(1) 0.001(1) -0.006(2)
C(35) 0.034(2) 0.124(5) 0.087(4) 0.015(3) 0.002(2) 0.062(4)
C(36) 0.059(3) 0.043(3) 0.198(7) 0.005(2) 0.054(4) -0.024(4)
C(37) 0.064(3) 0.182(7) 0.040(3) -0.047(4) 0.025(3) -0.027(3)
C(38) 0.052(3) 0.066(4) 0.118(5) -0.007(3) 0.002(3) 0.050(3)
C(39) 0.053(3) 0.096(4) 0.073(3) -0.034(3) 0.014(3) -0.040(3)
C(41) 0.056(3) 0.046(3) 0.160(6) -0.008(2) 0.032(4) 0.027(3)
C(111) 0.026(2) 0.036(2) 0.034(2) -0.002(1) 0.007(1) -0.007(1)
C(112) 0.060(2) 0.038(2) 0.041(2) 0.009(2) 0.007(2) -0.012(2)
C(113) 0.059(3) 0.045(2) 0.059(3) 0.015(2) 0.001(2) -0.020(2)
C(114) 0.051(2) 0.066(3) 0.054(2) 0.000(2) 0.015(2) -0.036(2)
C(115) 0.055(2) 0.070(3) 0.040(2) -0.011(2) 0.017(2) -0.022(2)
C(116) 0.045(2) 0.048(2) 0.032(2) -0.004(2) 0.008(2) -0.010(2)
C(121) 0.030(2) 0.036(2) 0.026(2) -0.004(1) 0.008(1) -0.004(1)
C(122) 0.036(2) 0.051(2) 0.061(3) -0.003(2) 0.024(2) -0.004(2)
C(123) 0.054(3) 0.066(3) 0.063(3) -0.022(2) 0.034(2) -0.012(2)
C(124) 0.072(3) 0.054(3) 0.037(2) -0.031(2) 0.014(2) 0.003(2)
C(125) 0.055(3) 0.048(3) 0.082(3) -0.016(2) 0.006(2) 0.025(2)
C(126) 0.035(2) 0.039(2) 0.068(3) -0.007(2) 0.010(2) 0.015(2)

loop_
_atom_type_symbol
_atom_type_description
_atom_type_scat_dispersion_real
_atom_type_scat_dispersion_imag
_atom_type_scat_source
C C 0.003 0.002
;International Tables for Crystallography
(1992, Vol. C, Tables 4.2.6.8 and 6.1.1.4)
;
H H 0.000 0.000
;International Tables for Crystallography
(1992, Vol. C, Table 6.1.1.4)
;
O O 0.011 0.006
;International Tables for Crystallography
(1992, Vol. C, Tables 4.2.6.8 and 6.1.1.4)
;
Cl Cl 0.148 0.159
;International Tables for Crystallography
(1992, Vol. C, Tables 4.2.6.8 and 6.1.1.4)
;
Fe Fe 0.346 0.844
;International Tables for Crystallography
(1992, Vol. C, Tables 4.2.6.8 and 6.1.1.4)
;
Ru Ru -1.259 0.836
;International Tables for Crystallography
(1992, Vol. C, Tables 4.2.6.8 and 6.1.1.4)
;

loop_
_geom_angle_atom_site_label_1
_geom_angle_atom_site_label_2
_geom_angle_atom_site_label_3
_geom_angle
_geom_angle_site_symmetry_1
_geom_angle_site_symmetry_2
_geom_angle_site_symmetry_3
_geom_angle_publ_flag
Ru(2) Ru(1) Fe(1) 102.29(1) . . . yes
Ru(2) Ru(1) C(1) 66.37(8) . . . yes
Ru(2) Ru(1) C(02) 124.03(9) . . . yes
Ru(2) Ru(1) C(03) 140.8(1) . . . yes
Ru(2) Ru(1) C(11) 56.02(9) . . . yes
Ru(2) Ru(1) C(12) 48.88(8) . . . yes
Fe(1) Ru(1) C(1) 45.26(9) . . . yes
Fe(1) Ru(1) C(02) 48.5(1) . . . yes
Fe(1) Ru(1) C(03) 113.2(1) . . . yes
Fe(1) Ru(1) C(11) 151.78(9) . . . yes
Fe(1) Ru(1) C(12) 116.59(9) . . . yes
C(1) Ru(1) C(02) 92.3(1) . . . yes
C(1) Ru(1) C(03) 131.1(2) . . . yes
C(1) Ru(1) C(11) 121.8(1) . . . yes
C(1) Ru(1) C(12) 106.7(1) . . . yes
C(02) Ru(1) C(03) 92.8(1) . . . yes
C(02) Ru(1) C(11) 125.0(1) . . . yes
C(02) Ru(1) C(12) 97.1(1) . . . yes
C(03) Ru(1) C(11) 93.6(2) . . . yes
C(03) Ru(1) C(12) 120.8(2) . . . yes
C(11) Ru(1) C(12) 36.3(1) . . . yes
Ru(1) Ru(2) Fe(2) 101.24(1) . . . yes
Ru(1) Ru(2) C(2) 67.49(8) . . . yes
Ru(1) Ru(2) C(05) 120.87(9) . . . yes
Ru(1) Ru(2) C(06) 144.9(1) . . . yes
Ru(1) Ru(2) C(11) 49.07(8) . . . yes
Ru(1) Ru(2) C(12) 56.37(8) . . . yes
Fe(2) Ru(2) C(2) 44.92(8) . . . yes
Fe(2) Ru(2) C(05) 48.3(1) . . . yes
Fe(2) Ru(2) C(06) 111.1(1) . . . yes
Fe(2) Ru(2) C(11) 116.50(9) . . . yes
Fe(2) Ru(2) C(12) 151.61(9) . . . yes
C(2) Ru(2) C(05) 91.9(1) . . . yes
C(2) Ru(2) C(06) 129.3(1) . . . yes
C(2) Ru(2) C(11) 109.0(1) . . . yes
C(2) Ru(2) C(12) 122.9(1) . . . yes
C(05) Ru(2) C(06) 91.5(1) . . . yes
C(05) Ru(2) C(11) 95.1(1) . . . yes
C(05) Ru(2) C(12) 124.3(1) . . . yes
C(06) Ru(2) C(11) 121.0(1) . . . yes
C(06) Ru(2) C(12) 95.6(1) . . . yes
C(11) Ru(2) C(12) 36.5(1) . . . yes
Ru(1) Fe(1) C(1) 49.72(10) . . . yes
Ru(1) Fe(1) C(01) 99.6(1) . . . yes
Ru(1) Fe(1) C(02) 48.64(9) . . . yes
Ru(1) Fe(1) C(20) 130.1(1) . . . yes
Ru(1) Fe(1) C(21) 168.15(10) . . . yes
Ru(1) Fe(1) C(22) 138.74(9) . . . yes
Ru(1) Fe(1) C(23) 105.94(9) . . . yes
Ru(1) Fe(1) C(24) 102.5(1) . . . yes
C(1) Fe(1) C(01) 91.6(1) . . . yes
C(1) Fe(1) C(02) 96.8(1) . . . yes
C(1) Fe(1) C(20) 156.9(1) . . . yes
C(1) Fe(1) C(21) 136.5(1) . . . yes
C(1) Fe(1) C(22) 99.4(1) . . . yes
C(1) Fe(1) C(23) 91.4(1) . . . yes
C(1) Fe(1) C(24) 119.2(1) . . . yes
C(01) Fe(1) C(02) 87.9(2) . . . yes
C(01) Fe(1) C(20) 110.0(2) . . . yes
C(01) Fe(1) C(21) 90.7(1) . . . yes
C(01) Fe(1) C(22) 109.0(2) . . . yes
C(01) Fe(1) C(23) 148.7(2) . . . yes
C(01) Fe(1) C(24) 149.1(2) . . . yes
C(02) Fe(1) C(20) 92.4(1) . . . yes
C(02) Fe(1) C(21) 126.7(1) . . . yes
C(02) Fe(1) C(22) 156.2(1) . . . yes
C(02) Fe(1) C(23) 122.6(1) . . . yes
C(02) Fe(1) C(24) 90.8(1) . . . yes
C(20) Fe(1) C(21) 39.2(1) . . . yes
C(20) Fe(1) C(22) 66.4(1) . . . yes
C(20) Fe(1) C(23) 65.9(1) . . . yes
C(20) Fe(1) C(24) 39.3(1) . . . yes
C(21) Fe(1) C(22) 39.9(1) . . . yes
C(21) Fe(1) C(23) 66.4(1) . . . yes
C(21) Fe(1) C(24) 65.7(1) . . . yes
C(22) Fe(1) C(23) 39.9(1) . . . yes
C(22) Fe(1) C(24) 66.0(1) . . . yes
C(23) Fe(1) C(24) 38.8(1) . . . yes
Ru(2) Fe(2) C(2) 49.44(10) . . . yes
Ru(2) Fe(2) C(04) 100.1(1) . . . yes
Ru(2) Fe(2) C(05) 48.23(9) . . . yes
Ru(2) Fe(2) C(30) 104.5(1) . . . yes
Ru(2) Fe(2) C(31) 106.1(1) . . . yes
Ru(2) Fe(2) C(32) 137.3(1) . . . yes
Ru(2) Fe(2) C(33) 169.56(10) . . . yes
Ru(2) Fe(2) C(34) 132.3(1) . . . yes
C(2) Fe(2) C(04) 89.7(1) . . . yes
C(2) Fe(2) C(05) 96.2(1) . . . yes
C(2) Fe(2) C(30) 124.5(1) . . . yes
C(2) Fe(2) C(31) 95.3(1) . . . yes
C(2) Fe(2) C(32) 100.1(1) . . . yes
C(2) Fe(2) C(33) 135.3(1) . . . yes
C(2) Fe(2) C(34) 160.8(1) . . . yes
C(04) Fe(2) C(05) 90.8(2) . . . yes
C(04) Fe(2) C(30) 145.6(2) . . . yes
C(04) Fe(2) C(31) 149.3(2) . . . yes
C(04) Fe(2) C(32) 110.0(2) . . . yes
C(04) Fe(2) C(33) 89.6(2) . . . yes
C(04) Fe(2) C(34) 107.2(2) . . . yes
C(05) Fe(2) C(30) 88.1(1) . . . yes
C(05) Fe(2) C(31) 118.6(2) . . . yes
C(05) Fe(2) C(32) 153.4(1) . . . yes
C(05) Fe(2) C(33) 128.5(1) . . . yes
C(05) Fe(2) C(34) 92.5(1) . . . yes
C(30) Fe(2) C(31) 38.8(2) . . . yes
C(30) Fe(2) C(32) 65.4(1) . . . yes
C(30) Fe(2) C(33) 65.1(1) . . . yes
C(30) Fe(2) C(34) 38.6(2) . . . yes
C(31) Fe(2) C(32) 39.3(2) . . . yes
C(31) Fe(2) C(33) 65.8(2) . . . yes
C(31) Fe(2) C(34) 65.6(1) . . . yes
C(32) Fe(2) C(33) 39.5(2) . . . yes
C(32) Fe(2) C(34) 66.1(1) . . . yes
C(33) Fe(2) C(34) 39.3(1) . . . yes
Ru(1) C(1) Fe(1) 85.0(1) . . . yes
Ru(1) C(1) C(2) 100.8(2) . . . yes
Fe(1) C(1) C(2) 174.1(3) . . . yes
Fe(1) C(01) O(01) 179.0(3) . . . yes
Ru(2) C(2) Fe(2) 85.6(1) . . . yes
Ru(2) C(2) C(1) 98.6(2) . . . yes
Fe(2) C(2) C(1) 173.0(3) . . . yes
Ru(1) C(02) Fe(1) 82.9(1) . . . yes
Ru(1) C(02) O(02) 140.5(3) . . . yes
Fe(1) C(02) O(02) 136.5(3) . . . yes
Ru(1) C(03) O(03) 174.8(3) . . . yes
Fe(2) C(04) O(04) 175.9(4) . . . yes
Ru(2) C(05) Fe(2) 83.4(1) . . . yes
Ru(2) C(05) O(05) 140.4(3) . . . yes
Fe(2) C(05) O(05) 136.1(3) . . . yes
Ru(2) C(06) O(06) 175.4(3) . . . yes
Ru(1) C(11) Ru(2) 74.9(1) . . . yes
Ru(1) C(11) C(12) 80.3(2) . . . yes
Ru(1) C(11) C(111) 139.8(2) . . . yes
Ru(2) C(11) C(12) 63.5(2) . . . yes
Ru(2) C(11) C(111) 131.0(2) . . . yes
C(12) C(11) C(111) 135.9(3) . . . yes
Ru(1) C(12) Ru(2) 74.8(1) . . . yes
Ru(1) C(12) C(11) 63.4(2) . . . yes
Ru(1) C(12) C(121) 129.9(2) . . . yes
Ru(2) C(12) C(11) 80.0(2) . . . yes
Ru(2) C(12) C(121) 140.9(2) . . . yes
C(11) C(12) C(121) 135.7(3) . . . yes
Fe(1) C(20) C(21) 69.3(2) . . . yes
Fe(1) C(20) C(24) 70.9(2) . . . yes
Fe(1) C(20) C(25) 129.8(3) . . . yes
C(21) C(20) C(24) 107.6(3) . . . yes
C(21) C(20) C(25) 126.2(4) . . . yes
C(24) C(20) C(25) 126.0(4) . . . yes
Fe(1) C(21) C(20) 71.5(2) . . . yes
Fe(1) C(21) C(22) 70.1(2) . . . yes
Fe(1) C(21) C(26) 127.9(3) . . . yes
C(20) C(21) C(22) 108.7(3) . . . yes
C(20) C(21) C(26) 125.9(4) . . . yes
C(22) C(21) C(26) 125.2(4) . . . yes
Fe(1) C(22) C(21) 70.0(2) . . . yes
Fe(1) C(22) C(23) 70.7(2) . . . yes
Fe(1) C(22) C(27) 127.1(3) . . . yes
C(21) C(22) C(23) 107.1(3) . . . yes
C(21) C(22) C(27) 125.7(3) . . . yes
C(23) C(22) C(27) 127.2(3) . . . yes
Fe(1) C(23) C(22) 69.4(2) . . . yes
Fe(1) C(23) C(24) 71.5(2) . . . yes
Fe(1) C(23) C(28) 126.7(2) . . . yes
C(22) C(23) C(24) 108.2(3) . . . yes
C(22) C(23) C(28) 125.2(3) . . . yes
C(24) C(23) C(28) 126.6(3) . . . yes
Fe(1) C(24) C(20) 69.9(2) . . . yes
Fe(1) C(24) C(23) 69.7(2) . . . yes
Fe(1) C(24) C(29) 130.4(3) . . . yes
C(20) C(24) C(23) 108.4(3) . . . yes
C(20) C(24) C(29) 125.5(4) . . . yes
C(23) C(24) C(29) 125.9(4) . . . yes
Fe(2) C(30) C(31) 70.1(2) . . . yes
Fe(2) C(30) C(34) 69.6(2) . . . yes
Fe(2) C(30) C(35) 130.6(3) . . . yes
C(31) C(30) C(34) 108.8(3) . . . yes
C(31) C(30) C(35) 125.7(4) . . . yes
C(34) C(30) C(35) 125.3(4) . . . yes
Fe(2) C(31) C(30) 71.1(2) . . . yes
Fe(2) C(31) C(32) 68.9(2) . . . yes
Fe(2) C(31) C(36) 126.5(3) . . . yes
C(30) C(31) C(32) 107.3(4) . . . yes
C(30) C(31) C(36) 127.7(5) . . . yes
C(32) C(31) C(36) 124.9(5) . . . yes
Fe(2) C(32) C(31) 71.8(2) . . . yes
Fe(2) C(32) C(33) 70.2(2) . . . yes
Fe(2) C(32) C(37) 129.3(3) . . . yes
C(31) C(32) C(33) 107.9(3) . . . yes
C(31) C(32) C(37) 126.9(5) . . . yes
C(33) C(32) C(37) 124.7(5) . . . yes
Fe(2) C(33) C(32) 70.2(2) . . . yes
Fe(2) C(33) C(34) 71.2(2) . . . yes
Fe(2) C(33) C(38) 127.6(3) . . . yes
C(32) C(33) C(34) 108.4(3) . . . yes
C(32) C(33) C(38) 126.2(4) . . . yes
C(34) C(33) C(38) 125.3(4) . . . yes
Fe(2) C(34) C(30) 71.8(2) . . . yes
Fe(2) C(34) C(33) 69.5(2) . . . yes
Fe(2) C(34) C(39) 129.8(3) . . . yes
C(30) C(34) C(33) 107.6(3) . . . yes
C(30) C(34) C(39) 124.3(4) . . . yes
C(33) C(34) C(39) 127.6(4) . . . yes
Cl(1) C(41) Cl(2) 110.2(3) . . . yes
C(11) C(111) C(112) 122.1(3) . . . yes
C(11) C(111) C(116) 119.7(3) . . . yes
C(112) C(111) C(116) 118.1(3) . . . yes
C(111) C(112) C(113) 121.8(4) . . . yes
C(112) C(113) C(114) 119.2(4) . . . yes
C(113) C(114) C(115) 119.9(4) . . . yes
C(114) C(115) C(116) 121.5(4) . . . yes
C(111) C(116) C(115) 119.5(4) . . . yes
C(12) C(121) C(122) 119.1(3) . . . yes
C(12) C(121) C(126) 122.6(3) . . . yes
C(122) C(121) C(126) 118.3(4) . . . yes
C(121) C(122) C(123) 120.4(4) . . . yes
C(122) C(123) C(124) 120.2(4) . . . yes
C(123) C(124) C(125) 119.8(5) . . . yes
C(124) C(125) C(126) 120.3(4) . . . yes
C(121) C(126) C(125) 121.0(4) . . . yes

loop_
_geom_bond_atom_site_label_1
_geom_bond_atom_site_label_2
_geom_bond_distance
_geom_bond_site_symmetry_1
_geom_bond_site_symmetry_2
_geom_bond_publ_flag
Ru(1) Ru(2) 2.6032(3) . . yes
Ru(1) Fe(1) 2.6548(5) . . yes
Ru(1) C(1) 2.033(3) . . yes
Ru(1) C(02) 2.008(3) . . yes
Ru(1) C(03) 1.883(4) . . yes
Ru(1) C(11) 2.037(3) . . yes
Ru(1) C(12) 2.247(3) . . yes
Ru(2) Fe(2) 2.6700(5) . . yes
Ru(2) C(2) 2.034(3) . . yes
Ru(2) C(05) 2.005(3) . . yes
Ru(2) C(06) 1.886(3) . . yes
Ru(2) C(11) 2.236(3) . . yes
Ru(2) C(12) 2.033(3) . . yes
Fe(1) C(1) 1.893(3) . . yes
Fe(1) C(01) 1.764(4) . . yes
Fe(1) C(02) 2.003(4) . . yes
Fe(1) C(20) 2.128(3) . . yes
Fe(1) C(21) 2.099(3) . . yes
Fe(1) C(22) 2.101(4) . . yes
Fe(1) C(23) 2.117(3) . . yes
Fe(1) C(24) 2.141(3) . . yes
Fe(2) C(2) 1.891(3) . . yes
Fe(2) C(04) 1.759(4) . . yes
Fe(2) C(05) 2.007(4) . . yes
Fe(2) C(30) 2.144(3) . . yes
Fe(2) C(31) 2.132(4) . . yes
Fe(2) C(32) 2.094(4) . . yes
Fe(2) C(33) 2.094(4) . . yes
Fe(2) C(34) 2.116(3) . . yes
Cl(1) C(41) 1.727(7) . . yes
Cl(2) C(41) 1.734(8) . . yes
O(01) C(01) 1.146(5) . . yes
O(02) C(02) 1.173(4) . . yes
O(03) C(03) 1.155(5) . . yes
O(04) C(04) 1.145(5) . . yes
O(05) C(05) 1.171(4) . . yes
O(06) C(06) 1.145(4) . . yes
C(1) C(2) 1.314(4) . . yes
C(11) C(12) 1.350(5) . . yes
C(11) C(111) 1.470(5) . . yes
C(12) C(121) 1.474(5) . . yes
C(20) C(21) 1.418(5) . . yes
C(20) C(24) 1.434(6) . . yes
C(20) C(25) 1.495(6) . . yes
C(21) C(22) 1.431(5) . . yes
C(21) C(26) 1.500(6) . . yes
C(22) C(23) 1.440(5) . . yes
C(22) C(27) 1.487(6) . . yes
C(23) C(24) 1.414(5) . . yes
C(23) C(28) 1.491(5) . . yes
C(24) C(29) 1.494(6) . . yes
C(30) C(31) 1.421(6) . . yes
C(30) C(34) 1.409(6) . . yes
C(30) C(35) 1.489(7) . . yes
C(31) C(32) 1.422(6) . . yes
C(31) C(36) 1.497(7) . . yes
C(32) C(33) 1.417(6) . . yes
C(32) C(37) 1.500(7) . . yes
C(33) C(34) 1.415(5) . . yes
C(33) C(38) 1.506(7) . . yes
C(34) C(39) 1.494(7) . . yes
C(111) C(112) 1.387(5) . . yes
C(111) C(116) 1.400(5) . . yes
C(112) C(113) 1.385(6) . . yes
C(113) C(114) 1.377(7) . . yes
C(114) C(115) 1.370(7) . . yes
C(115) C(116) 1.382(6) . . yes
C(121) C(122) 1.395(6) . . yes
C(121) C(126) 1.371(5) . . yes
C(122) C(123) 1.400(7) . . yes
C(123) C(124) 1.373(7) . . yes
C(124) C(125) 1.365(7) . . yes
C(125) C(126) 1.401(7) . . yes

loop_
_geom_contact_atom_site_label_1
_geom_contact_atom_site_label_2
_geom_contact_distance
_geom_contact_site_symmetry_1
_geom_contact_site_symmetry_2
_geom_contact_publ_flag
Ru(1) Ru(2) 2.6032(3) . . ?
Ru(1) Fe(1) 2.6548(5) . . ?
Ru(2) Fe(2) 2.6700(5) . . ?
Cl(1) O(01) 3.550(4) . 1_455 ?
Cl(2) O(06) 3.415(4) . 1_455 ?
Cl(2) O(04) 3.571(4) . 2_645 ?
Cl(2) O(05) 3.591(3) . 2_645 ?
O(01) C(39) 3.235(7) . 2_745 ?
O(02) C(36) 3.523(6) . 1_455 ?
O(03) C(31) 3.268(5) . 1_455 ?
O(03) C(32) 3.270(5) . 1_455 ?
O(03) C(30) 3.427(5) . 1_455 ?
O(03) C(33) 3.428(5) . 1_455 ?
O(03) C(34) 3.543(5) . 1_455 ?
O(04) C(124) 3.367(6) . 2_655 ?
O(05) C(41) 3.277(6) . 2_655 ?
O(05) C(25) 3.471(5) . 4_555 ?
O(06) C(23) 3.233(4) . 4_555 ?
O(06) C(24) 3.297(4) . 4_555 ?
O(06) C(28) 3.370(5) . 4_555 ?
O(06) C(29) 3.442(6) . 4_555 ?
C(37) C(124) 3.553(7) . 4_554 ?
C(41) C(113) 3.474(7) . 2_645 ?

loop_
_geom_torsion_atom_site_label_1
_geom_torsion_atom_site_label_2
_geom_torsion_atom_site_label_3
_geom_torsion_atom_site_label_4
_geom_torsion
_geom_torsion_site_symmetry_1
_geom_torsion_site_symmetry_2
_geom_torsion_site_symmetry_3
_geom_torsion_site_symmetry_4
_geom_torsion_publ_flag
? ? ? ? ? ? ? ? ? ?
